data_4120429
loop_
_publ_author_name
'Hua Lin'
'Ling Chen'
'Liu-Jiang Zhou'
'Li-Ming Wu'

_publ_section_title
;
 Functionalization Based on the Substitutional Flexibility: Strong Middle
 IR Nonlinear Optical Selenides AXII4XIII5Se12
;
_journal_name_full 'Journal of the American Chemical Society'
_journal_page_first 12914
_journal_page_last 12921
_journal_paper_doi 10.1021/ja4074084
_journal_volume 135
_journal_year 2013
_chemical_formula_moiety 'Cs In5 Mn4 Se12'
_chemical_formula_sum 'Cs In5 Mn4 Se12'
_chemical_formula_weight 1874.29
_chemical_name_systematic
; 
 ? 
;
_space_group_IT_number 146
_symmetry_cell_setting trigonal
_symmetry_space_group_name_Hall 'R 3'
_symmetry_space_group_name_H-M 'R 3 :H'
_atom_sites_solution_primary direct
_atom_sites_solution_secondary difmap
_audit_creation_method SHELXL-97
_cell_angle_alpha 90.00
_cell_angle_beta 90.00
_cell_angle_gamma 120.00
_cell_formula_units_Z 3
_cell_length_a 14.7202(8)
_cell_length_b 14.7202(8)
_cell_length_c 10.0035(11)
_cell_measurement_reflns_used 1423
_cell_measurement_temperature 293(2)
_cell_measurement_theta_max 27.4277
_cell_measurement_theta_min 2.7675
_cell_volume 1877.2(3)
_computing_cell_refinement 'CrystalClear (Rigaku Inc., 2007)'
_computing_data_collection 'CrystalClear (Rigaku Inc., 2007)'
_computing_data_reduction 'CrystalClear (Rigaku Inc., 2007)'
_computing_molecular_graphics 'Bruker SHELXTL'
_computing_publication_material 'Bruker SHELXTL'
_computing_structure_refinement 'SHELXL-97 (Sheldrick, 1997)'
_computing_structure_solution 'SHELXS-97 (Sheldrick, 1990)'
_diffrn_ambient_temperature 293(2)
_diffrn_detector_area_resol_mean 14.6306
_diffrn_measured_fraction_theta_full 0.997
_diffrn_measured_fraction_theta_max 0.997
_diffrn_measurement_device_type Mercury70
_diffrn_measurement_method CCD_Profile_fitting
_diffrn_radiation_monochromator graphite
_diffrn_radiation_source 'fine-focus sealed tube'
_diffrn_radiation_type MoK\a
_diffrn_radiation_wavelength 0.71073
_diffrn_reflns_av_R_equivalents 0.0394
_diffrn_reflns_av_sigmaI/netI 0.0592
_diffrn_reflns_limit_h_max 17
_diffrn_reflns_limit_h_min -13
_diffrn_reflns_limit_k_max 8
_diffrn_reflns_limit_k_min -17
_diffrn_reflns_limit_l_max 11
_diffrn_reflns_limit_l_min -11
_diffrn_reflns_number 2191
_diffrn_reflns_theta_full 24.98
_diffrn_reflns_theta_max 24.98
_diffrn_reflns_theta_min 2.59
_exptl_absorpt_coefficient_mu 25.335
_exptl_absorpt_correction_T_max 1.0000
_exptl_absorpt_correction_T_min 0.7617
_exptl_absorpt_correction_type multi-scan
_exptl_crystal_colour Black-red
_exptl_crystal_density_diffrn 4.974
_exptl_crystal_description Block
_exptl_crystal_F_000 2424
_exptl_crystal_size_max 0.1300
_exptl_crystal_size_mid 0.1100
_exptl_crystal_size_min 0.1000
_refine_diff_density_max 2.858
_refine_diff_density_min -1.829
_refine_diff_density_rms 0.426
_refine_ls_abs_structure_details 'Flack H D (1983), Acta Cryst. A39, 876-881'
_refine_ls_abs_structure_Flack 0.00(3)
_refine_ls_extinction_method none
_refine_ls_goodness_of_fit_ref 1.016
_refine_ls_matrix_type full
_refine_ls_number_parameters 74
_refine_ls_number_reflns 1436
_refine_ls_number_restraints 5
_refine_ls_restrained_S_all 1.014
_refine_ls_R_factor_all 0.0461
_refine_ls_R_factor_gt 0.0396
_refine_ls_shift/su_max 0.012
_refine_ls_shift/su_mean 0.001
_refine_ls_structure_factor_coef Fsqd
_refine_ls_weighting_details 'calc w=1/[\s^2^(Fo^2^)+(0.0306P)^2^+0.0000P] where P=(Fo^2^+2Fc^2^)/3'
_refine_ls_weighting_scheme calc
_refine_ls_wR_factor_gt 0.0863
_refine_ls_wR_factor_ref 0.0893
_reflns_number_gt 1169
_reflns_number_total 1436
_reflns_threshold_expression >2sigma(I)
_cod_data_source_file ja4074084_si_002_7.cif
_cod_data_source_block CsMn4In5Se12
_cod_original_sg_symbol_H-M 'R 3'
_cod_database_code 4120429

loop_
_symmetry_equiv_pos_as_xyz
'x, y, z'
'-y, x-y, z'
'-x+y, -x, z'
'x+2/3, y+1/3, z+1/3'
'-y+2/3, x-y+1/3, z+1/3'
'-x+y+2/3, -x+1/3, z+1/3'
'x+1/3, y+2/3, z+2/3'
'-y+1/3, x-y+2/3, z+2/3'
'-x+y+1/3, -x+2/3, z+2/3'

loop_
_atom_site_label
_atom_site_type_symbol
_atom_site_fract_x
_atom_site_fract_y
_atom_site_fract_z
_atom_site_U_iso_or_equiv
_atom_site_adp_type
_atom_site_occupancy
_atom_site_symmetry_multiplicity
_atom_site_calc_flag
_atom_site_refinement_flags
Cs1 Cs 0.0000 0.0000 0.49943(18) 0.0269(5) Uani 1 3 d S
Mn1 Mn 0.17876(12) 0.12764(12) 0.91933(14) 0.0122(5) Uani 0.5541(4) 1 d P
In1 In 0.17876(12) 0.12764(12) 0.91933(14) 0.0122(5) Uani 0.4459(4) 1 d P
Mn2 Mn 0.31129(17) 0.07834(17) 0.24611(10) 0.0126(6) Uani 0.461(3) 1 d P
In2 In 0.31129(17) 0.07834(17) 0.24611(10) 0.0126(6) Uani 0.539(3) 1 d P
Mn3 Mn 0.23149(13) 0.30698(13) 0.24764(13) 0.0121(4) Uani 0.318(2) 1 d P
In3 In 0.23149(13) 0.30698(13) 0.24764(13) 0.0121(4) Uani 0.682(2) 1 d P
Se1 Se 0.21768(13) 0.29847(12) 0.50428(13) 0.0112(3) Uani 1 1 d .
Se2 Se 0.16786(12) 0.11797(11) 0.17453(14) 0.0124(4) Uani 1 1 d .
Se3 Se 0.29528(13) 0.06913(11) 0.50105(14) 0.0102(3) Uani 1 1 d .
Se4 Se 0.05040(11) 0.17599(13) 0.81510(13) 0.0107(4) Uani 1 1 d .

loop_
_atom_site_aniso_label
_atom_site_aniso_U_11
_atom_site_aniso_U_22
_atom_site_aniso_U_33
_atom_site_aniso_U_23
_atom_site_aniso_U_13
_atom_site_aniso_U_12
Cs1 0.0267(7) 0.0267(7) 0.0273(9) 0.000 0.000 0.0134(3)
Mn1 0.0129(9) 0.0116(9) 0.0123(8) -0.0004(7) -0.0001(7) 0.0063(8)
In1 0.0129(9) 0.0116(9) 0.0123(8) -0.0004(7) -0.0001(7) 0.0063(8)
Mn2 0.0132(9) 0.0108(8) 0.0129(9) -0.0004(5) 0.0000(5) 0.0053(6)
In2 0.0132(9) 0.0108(8) 0.0129(9) -0.0004(5) 0.0000(5) 0.0053(6)
Mn3 0.0129(7) 0.0112(7) 0.0120(6) 0.0001(5) 0.0004(5) 0.0058(6)
In3 0.0129(7) 0.0112(7) 0.0120(6) 0.0001(5) 0.0004(5) 0.0058(6)
Se1 0.0158(9) 0.0139(7) 0.0079(5) -0.0016(6) -0.0028(6) 0.0106(7)
Se2 0.0152(9) 0.0127(8) 0.0111(7) -0.0019(6) -0.0021(6) 0.0084(6)
Se3 0.0127(8) 0.0112(9) 0.0083(6) -0.0004(7) -0.0028(7) 0.0072(7)
Se4 0.0068(8) 0.0074(8) 0.0167(8) 0.0018(7) 0.0010(6) 0.0026(6)

loop_
_atom_type_symbol
_atom_type_description
_atom_type_scat_dispersion_real
_atom_type_scat_dispersion_imag
_atom_type_scat_source
Mn Mn 0.3368 0.7283 'International Tables Vol C Tables 4.2.6.8 and 6.1.1.4'
In In -0.7276 1.3100 'International Tables Vol C Tables 4.2.6.8 and 6.1.1.4'
Se Se -0.0929 2.2259 'International Tables Vol C Tables 4.2.6.8 and 6.1.1.4'
Cs Cs -0.3680 2.1192 'International Tables Vol C Tables 4.2.6.8 and 6.1.1.4'

loop_
_geom_angle_atom_site_label_1
_geom_angle_atom_site_label_2
_geom_angle_atom_site_label_3
_geom_angle
_geom_angle_site_symmetry_1
_geom_angle_site_symmetry_3
Se4 Cs1 Se4 61.52(4) . 3
Se4 Cs1 Se4 61.52(4) . 2
Se4 Cs1 Se4 61.52(4) 3 2
Se4 Cs1 Se2 177.84(4) . 3
Se4 Cs1 Se2 120.43(3) 3 3
Se4 Cs1 Se2 119.98(4) 2 3
Se4 Cs1 Se2 119.98(4) . 2
Se4 Cs1 Se2 177.84(4) 3 2
Se4 Cs1 Se2 120.43(3) 2 2
Se2 Cs1 Se2 58.04(4) 3 2
Se4 Cs1 Se2 120.43(3) . .
Se4 Cs1 Se2 119.98(4) 3 .
Se4 Cs1 Se2 177.84(4) 2 .
Se2 Cs1 Se2 58.04(4) 3 .
Se2 Cs1 Se2 58.04(4) 2 .
Se4 Cs1 Se1 58.13(3) . .
Se4 Cs1 Se1 90.21(3) 3 .
Se4 Cs1 Se1 119.64(5) 2 .
Se2 Cs1 Se1 120.31(5) 3 .
Se2 Cs1 Se1 89.47(4) 2 .
Se2 Cs1 Se1 62.30(3) . .
Se4 Cs1 Se1 90.21(3) . 2
Se4 Cs1 Se1 119.64(5) 3 2
Se4 Cs1 Se1 58.13(3) 2 2
Se2 Cs1 Se1 89.47(4) 3 2
Se2 Cs1 Se1 62.30(3) 2 2
Se2 Cs1 Se1 120.31(5) . 2
Se1 Cs1 Se1 119.985(1) . 2
Se4 Cs1 Se1 119.64(5) . 3
Se4 Cs1 Se1 58.13(3) 3 3
Se4 Cs1 Se1 90.21(3) 2 3
Se2 Cs1 Se1 62.30(3) 3 3
Se2 Cs1 Se1 120.31(5) 2 3
Se2 Cs1 Se1 89.47(4) . 3
Se1 Cs1 Se1 119.985(1) . 3
Se1 Cs1 Se1 119.985(2) 2 3
Se4 Cs1 Se3 120.22(4) . 3
Se4 Cs1 Se3 90.36(4) 3 3
Se4 Cs1 Se3 58.70(3) 2 3
Se2 Cs1 Se3 61.28(4) 3 3
Se2 Cs1 Se3 90.06(3) 2 3
Se2 Cs1 Se3 119.32(4) . 3
Se1 Cs1 Se3 177.57(4) . 3
Se1 Cs1 Se3 57.76(3) 2 3
Se1 Cs1 Se3 62.24(3) 3 3
Se4 Cs1 Se3 90.36(4) . .
Se4 Cs1 Se3 58.70(3) 3 .
Se4 Cs1 Se3 120.22(4) 2 .
Se2 Cs1 Se3 90.06(3) 3 .
Se2 Cs1 Se3 119.32(4) 2 .
Se2 Cs1 Se3 61.28(4) . .
Se1 Cs1 Se3 62.24(3) . .
Se1 Cs1 Se3 177.57(4) 2 .
Se1 Cs1 Se3 57.76(3) 3 .
Se3 Cs1 Se3 119.998(1) 3 .
Se4 Cs1 Se3 58.70(3) . 2
Se4 Cs1 Se3 120.22(4) 3 2
Se4 Cs1 Se3 90.36(4) 2 2
Se2 Cs1 Se3 119.32(4) 3 2
Se2 Cs1 Se3 61.28(4) 2 2
Se2 Cs1 Se3 90.06(3) . 2
Se1 Cs1 Se3 57.76(3) . 2
Se1 Cs1 Se3 62.24(3) 2 2
Se1 Cs1 Se3 177.57(4) 3 2
Se3 Cs1 Se3 119.998(1) 3 2
Se3 Cs1 Se3 119.998(1) . 2
Se4 Mn1 Se4 103.29(9) . 3
Se4 Mn1 Se2 112.89(7) . 1_556
Se4 Mn1 Se2 111.84(8) 3 1_556
Se4 Mn1 Se1 110.97(7) . 5
Se4 Mn1 Se1 105.59(9) 3 5
Se2 Mn1 Se1 111.72(8) 1_556 5
Se4 Mn2 Se2 112.72(9) 5_554 .
Se4 Mn2 Se3 117.02(9) 5_554 .
Se2 Mn2 Se3 103.09(8) . .
Se4 Mn2 Se3 107.66(9) 5_554 8_544
Se2 Mn2 Se3 109.92(9) . 8_544
Se3 Mn2 Se3 106.14(8) . 8_544
Se2 Mn3 Se1 117.76(8) . 9_554
Se2 Mn3 Se3 111.76(8) . 9_554
Se1 Mn3 Se3 104.82(8) 9_554 9_554
Se2 Mn3 Se1 104.78(8) . .
Se1 Mn3 Se1 111.32(8) 9_554 .
Se3 Mn3 Se1 105.93(8) 9_554 .
In3 Se1 Mn3 0.00(9) 5 5
In3 Se1 Mn3 104.85(7) 5 .
Mn3 Se1 Mn3 104.85(7) 5 .
In3 Se1 Mn1 104.72(8) 5 9_554
Mn3 Se1 Mn1 104.72(8) 5 9_554
Mn3 Se1 Mn1 106.57(7) . 9_554
In3 Se1 In1 104.72(8) 5 9_554
Mn3 Se1 In1 104.72(8) 5 9_554
Mn3 Se1 In1 106.57(7) . 9_554
Mn1 Se1 In1 0.00(9) 9_554 9_554
In3 Se1 Cs1 92.69(5) 5 .
Mn3 Se1 Cs1 92.69(5) 5 .
Mn3 Se1 Cs1 92.43(7) . .
Mn1 Se1 Cs1 149.54(6) 9_554 .
In1 Se1 Cs1 149.54(6) 9_554 .
Mn2 Se2 In1 104.84(6) . 1_554
Mn2 Se2 Mn1 104.84(6) . 1_554
In1 Se2 Mn1 0.00(8) 1_554 1_554
Mn2 Se2 Mn3 105.84(8) . .
In1 Se2 Mn3 104.25(8) 1_554 .
Mn1 Se2 Mn3 104.25(8) 1_554 .
Mn2 Se2 Cs1 94.37(6) . .
In1 Se2 Cs1 149.28(7) 1_554 .
Mn1 Se2 Cs1 149.28(7) 1_554 .
Mn3 Se2 Cs1 92.96(5) . .
Mn2 Se3 In3 106.14(8) . 5
Mn2 Se3 Mn3 106.14(8) . 5
In3 Se3 Mn3 0.00(9) 5 5
Mn2 Se3 Mn2 104.65(8) . 6
In3 Se3 Mn2 106.34(9) 5 6
Mn3 Se3 Mn2 106.34(9) 5 6
Mn2 Se3 In2 104.65(8) . 6
In3 Se3 In2 106.34(9) 5 6
Mn3 Se3 In2 106.34(9) 5 6
Mn2 Se3 In2 0.00(10) 6 6
Mn2 Se3 Cs1 94.02(7) . .
In3 Se3 Cs1 92.49(7) 5 .
Mn3 Se3 Cs1 92.49(7) 5 .
Mn2 Se3 Cs1 148.18(7) 6 .
In2 Se3 Cs1 148.18(7) 6 .
Mn1 Se4 In1 105.61(9) . 2
Mn1 Se4 Mn1 105.61(9) . 2
In1 Se4 Mn1 0.00(11) 2 2
Mn1 Se4 In2 105.15(8) . 9
In1 Se4 In2 104.45(9) 2 9
Mn1 Se4 In2 104.45(9) 2 9
Mn1 Se4 Mn2 105.15(8) . 9
In1 Se4 Mn2 104.45(9) 2 9
Mn1 Se4 Mn2 104.45(9) 2 9
In2 Se4 Mn2 0.00(11) 9 9
Mn1 Se4 Cs1 93.83(6) . .
In1 Se4 Cs1 93.80(6) 2 .
Mn1 Se4 Cs1 93.80(6) 2 .
In2 Se4 Cs1 148.68(6) 9 .
Mn2 Se4 Cs1 148.68(6) 9 .

loop_
_geom_bond_atom_site_label_1
_geom_bond_atom_site_label_2
_geom_bond_distance
_geom_bond_site_symmetry_2
Cs1 Se4 3.913(2) .
Cs1 Se4 3.913(2) 3
Cs1 Se4 3.913(2) 2
Cs1 Se2 3.923(2) 3
Cs1 Se2 3.923(2) 2
Cs1 Se2 3.923(2) .
Cs1 Se1 3.9364(16) .
Cs1 Se1 3.9364(16) 2
Cs1 Se1 3.9364(16) 3
Cs1 Se3 3.9377(18) 3
Cs1 Se3 3.9377(18) .
Cs1 Se3 3.9377(18) 2
Mn1 Se4 2.551(2) .
Mn1 Se4 2.553(2) 3
Mn1 Se2 2.558(2) 1_556
Mn1 Se1 2.588(2) 5
Mn2 Se4 2.555(3) 5_554
Mn2 Se2 2.558(3) .
Mn2 Se3 2.559(2) .
Mn2 Se3 2.581(2) 8_544
Mn3 Se2 2.559(2) .
Mn3 Se1 2.5625(19) 9_554
Mn3 Se3 2.573(2) 9_554
Mn3 Se1 2.5734(19) .
Se1 In3 2.5624(19) 5
Se1 Mn3 2.5624(19) 5
Se1 Mn1 2.588(2) 9_554
Se1 In1 2.588(2) 9_554
Se2 In1 2.557(2) 1_554
Se2 Mn1 2.557(2) 1_554
Se3 In3 2.573(2) 5
Se3 Mn3 2.573(2) 5
Se3 Mn2 2.581(2) 6
Se3 In2 2.581(2) 6
Se4 In1 2.553(2) 2
Se4 Mn1 2.553(2) 2
Se4 In2 2.555(3) 9
Se4 Mn2 2.555(3) 9
